data_1518647
loop_
_publ_author_name
'Gazvoda, Martin'
'H\"oferl-Prantz, Kathrin'
'Barth, Roland'
'Felzmann, Wolfgang'
'Pevec, Andrej'
'Ko\<smrlj, Janez'

_publ_section_title
;
 Completely Stereocontrolled Aldol Reaction of Chiral \b-Amino Acids.
;
_journal_issue 3
_journal_name_full 'Organic letters'
_journal_page_first 512
_journal_page_last 515
_journal_paper_doi 10.1021/ol503523h
_journal_volume 17
_journal_year 2015
_chemical_formula_sum 'C33 H44 N2 O7 Si'
_chemical_formula_weight 608.79
_chemical_name_systematic
;
 ?
;
_space_group_IT_number 4
_symmetry_cell_setting monoclinic
_symmetry_space_group_name_Hall 'P 2yb'
_symmetry_space_group_name_H-M 'P 1 21 1'
_atom_sites_solution_hydrogens geom
_atom_sites_solution_primary direct
_atom_sites_solution_secondary difmap
_audit_creation_method SHELXL-97
_cell_angle_alpha 90.00
_cell_angle_beta 107.979(2)
_cell_angle_gamma 90.00
_cell_formula_units_Z 4
_cell_length_a 18.0919(7)
_cell_length_b 10.7097(4)
_cell_length_c 18.9350(7)
_cell_measurement_reflns_used 6898
_cell_measurement_temperature 293(2)
_cell_measurement_theta_max 26.02
_cell_measurement_theta_min 0.41
_cell_volume 3489.7(2)
_computing_cell_refinement 'DENZO and SCALEPACK (Otwinowski & Minor, 1997)'
_computing_data_collection 'COLLECT (Nonius, 1998)'
_computing_data_reduction 'DENZO and SCALEPACK'
_computing_publication_material 'WinGX (Farrugia, 1999)'
_computing_structure_refinement 'SHELXL-97 (Sheldrick, 2008)'
_computing_structure_solution 'SUPERFLIP (Palatinus, 2004)'
_diffrn_ambient_temperature 293(2)
_diffrn_measured_fraction_theta_full 0.973
_diffrn_measured_fraction_theta_max 0.973
_diffrn_measurement_device_type
;
Nonius KappaCCD area-detector diffractometer
;
_diffrn_radiation_monochromator graphite
_diffrn_radiation_source 'fine-focus sealed tube'
_diffrn_radiation_type MoK\a
_diffrn_radiation_wavelength 0.71073
_diffrn_reflns_av_R_equivalents 0.0878
_diffrn_reflns_av_sigmaI/netI 0.1129
_diffrn_reflns_limit_h_max 22
_diffrn_reflns_limit_h_min -22
_diffrn_reflns_limit_k_max 13
_diffrn_reflns_limit_k_min -11
_diffrn_reflns_limit_l_max 23
_diffrn_reflns_limit_l_min -23
_diffrn_reflns_number 12145
_diffrn_reflns_theta_full 25.91
_diffrn_reflns_theta_max 25.91
_diffrn_reflns_theta_min 3.75
_exptl_absorpt_coefficient_mu 0.113
_exptl_absorpt_correction_T_max 0.9944
_exptl_absorpt_correction_T_min 0.9724
_exptl_absorpt_correction_type multi-scan
_exptl_absorpt_process_details 'SCALEPACK (Otwinowski & Minor, 1997)'
_exptl_crystal_colour colorless
_exptl_crystal_density_diffrn 1.159
_exptl_crystal_density_method 'not measured'
_exptl_crystal_description prism
_exptl_crystal_F_000 1304
_exptl_crystal_size_max 0.25
_exptl_crystal_size_mid 0.08
_exptl_crystal_size_min 0.05
_refine_diff_density_max 0.684
_refine_diff_density_min -0.357
_refine_diff_density_rms 0.045
_refine_ls_abs_structure_details 'Flack H D (1983), Acta Cryst. A39, 876-881'
_refine_ls_abs_structure_Flack 10(10)
_refine_ls_extinction_method none
_refine_ls_goodness_of_fit_ref 1.021
_refine_ls_hydrogen_treatment mixed
_refine_ls_matrix_type full
_refine_ls_number_parameters 821
_refine_ls_number_reflns 6994
_refine_ls_number_restraints 29
_refine_ls_restrained_S_all 1.020
_refine_ls_R_factor_all 0.1851
_refine_ls_R_factor_gt 0.0874
_refine_ls_shift/su_max 0.005
_refine_ls_shift/su_mean 0.0001
_refine_ls_structure_factor_coef Fsqd
_refine_ls_weighting_details 'calc w=1/[\s^2^(Fo^2^)+(0.0684P)^2^+4.4580P] where P=(Fo^2^+2Fc^2^)/3'
_refine_ls_weighting_scheme calc
_refine_ls_wR_factor_gt 0.1825
_refine_ls_wR_factor_ref 0.2369
_reflns_number_gt 3509
_reflns_number_total 6994
_reflns_threshold_expression >2\s(I)
_cod_data_source_file ol503523h_si_002.cif
_cod_data_source_block 5
_cod_depositor_comments 'Adding full bibliography for 1518646--1518648.cif.'
_cod_original_sg_symbol_H-M P21
_cod_database_code 1518647

loop_
_symmetry_equiv_pos_as_xyz
'x, y, z'
'-x, y+1/2, -z'

loop_
_atom_site_label
_atom_site_type_symbol
_atom_site_fract_x
_atom_site_fract_y
_atom_site_fract_z
_atom_site_U_iso_or_equiv
_atom_site_adp_type
_atom_site_occupancy
_atom_site_symmetry_multiplicity
_atom_site_calc_flag
_atom_site_refinement_flags
_atom_site_disorder_assembly
_atom_site_disorder_group
Si1 Si 0.5459(2) 0.0026(5) 0.1137(2) 0.1152(14) Uani 1 1 d D . .
N1 N 0.3063(4) -0.1736(7) 0.0826(4) 0.0569(18) Uani 1 1 d . B .
N2 N 0.1368(4) 0.1513(6) -0.0681(3) 0.0516(16) Uani 1 1 d . B .
O1 O 0.3616(4) -0.1095(7) 0.2031(4) 0.0750(18) Uani 1 1 d . . .
O2 O 0.2458(4) -0.2977(7) -0.0196(4) 0.0799(19) Uani 1 1 d . . .
O3 O 0.1574(4) -0.1636(6) 0.0926(3) 0.0656(16) Uani 1 1 d . B .
H3A H 0.1510 -0.1771 0.1329 0.098 Uiso 1 1 calc R . .
O4 O 0.0850(4) -0.0347(8) -0.1264(3) 0.086(2) Uani 1 1 d . B .
O5 O 0.0253(4) 0.1489(8) -0.1582(4) 0.085(2) Uani 1 1 d . B .
O6 O 0.2339(4) 0.1981(6) 0.0344(3) 0.0705(17) Uani 1 1 d . B .
C1 C 0.3416(5) -0.1898(9) 0.1589(5) 0.061(2) Uani 1 1 d . . .
C2 C 0.3469(5) -0.3290(10) 0.1700(5) 0.067(2) Uani 1 1 d . . .
C3 C 0.3821(6) -0.3975(11) 0.2338(6) 0.080(3) Uani 1 1 d . . .
H3 H 0.4070 -0.3597 0.2791 0.096 Uiso 1 1 calc R . .
C4 C 0.3775(8) -0.5272(12) 0.2253(8) 0.104(4) Uani 1 1 d . . .
H4 H 0.3997 -0.5774 0.2665 0.125 Uiso 1 1 calc R . .
C5 C 0.3407(8) -0.5834(12) 0.1575(8) 0.099(4) Uani 1 1 d . . .
H5 H 0.3394 -0.6700 0.1541 0.118 Uiso 1 1 calc R . .
C6 C 0.3070(6) -0.5146(11) 0.0964(7) 0.081(3) Uani 1 1 d . . .
H6 H 0.2821 -0.5534 0.0514 0.097 Uiso 1 1 calc R . .
C7 C 0.3098(5) -0.3840(10) 0.1015(6) 0.068(2) Uani 1 1 d . . .
C8 C 0.2817(5) -0.2882(10) 0.0460(6) 0.069(3) Uani 1 1 d . . .
C9 C 0.2931(5) -0.0518(9) 0.0452(5) 0.056(2) Uani 1 1 d . . .
H9 H 0.3193 0.0106 0.0824 0.068 Uiso 1 1 calc R A 1
C10 C 0.2044(4) -0.0178(8) 0.0191(4) 0.054(2) Uani 1 1 d . B .
H10 H 0.1763 -0.0714 -0.0224 0.065 Uiso 1 1 calc R . .
C11 C 0.1702(4) -0.0334(8) 0.0855(4) 0.052(2) Uani 1 1 d . . .
H11 H 0.2092 -0.0046 0.1311 0.063 Uiso 1 1 calc R B .
C12 C 0.0957(5) 0.0391(8) 0.0756(4) 0.054(2) Uani 1 1 d . B .
C13 C 0.0948(6) 0.1381(9) 0.1212(6) 0.073(3) Uani 1 1 d . . .
H13 H 0.1403 0.1619 0.1575 0.087 Uiso 1 1 calc R B .
C14 C 0.0253(7) 0.2040(11) 0.1134(7) 0.089(3) Uani 1 1 d . B .
H14 H 0.0253 0.2699 0.1453 0.107 Uiso 1 1 calc R . .
C15 C -0.0399(7) 0.1737(11) 0.0613(7) 0.084(3) Uani 1 1 d . . .
H15 H -0.0849 0.2198 0.0557 0.101 Uiso 1 1 calc R B .
C16 C -0.0408(5) 0.0726(11) 0.0152(6) 0.075(3) Uani 1 1 d . B .
H16 H -0.0868 0.0494 -0.0205 0.090 Uiso 1 1 calc R . .
C17 C 0.0276(5) 0.0053(10) 0.0225(5) 0.066(2) Uani 1 1 d . . .
H17 H 0.0269 -0.0622 -0.0086 0.079 Uiso 1 1 calc R B .
C18 C 0.1944(5) 0.1187(9) -0.0040(5) 0.060(2) Uani 1 1 d . . .
C19 C 0.0836(6) 0.0753(11) -0.1168(5) 0.069(3) Uani 1 1 d . . .
C20 C 0.0341(6) 0.2756(10) -0.1305(7) 0.084(3) Uani 1 1 d . . .
H20A H 0.0030 0.2901 -0.0977 0.100 Uiso 1 1 calc R B .
H20B H 0.0195 0.3354 -0.1709 0.100 Uiso 1 1 calc R . .
C21 C 0.1203(5) 0.2832(9) -0.0886(5) 0.059(2) Uani 1 1 d . B .
H21 H 0.1273 0.3321 -0.0433 0.071 Uiso 1 1 calc R . .
C22 C 0.1712(5) 0.3388(9) -0.1316(5) 0.063(2) Uani 1 1 d . . .
H22 H 0.2252 0.3293 -0.1002 0.076 Uiso 1 1 calc R B .
C23 C 0.1635(8) 0.2666(12) -0.2050(6) 0.099(4) Uani 1 1 d . B .
H23A H 0.1848 0.1843 -0.1934 0.148 Uiso 1 1 calc R . .
H23B H 0.1912 0.3104 -0.2331 0.148 Uiso 1 1 calc R . .
H23C H 0.1096 0.2606 -0.2336 0.148 Uiso 1 1 calc R . .
C24 C 0.1570(7) 0.4767(10) -0.1446(7) 0.091(3) Uani 1 1 d . B .
H24A H 0.1032 0.4906 -0.1715 0.137 Uiso 1 1 calc R . .
H24B H 0.1889 0.5082 -0.1727 0.137 Uiso 1 1 calc R . .
H24C H 0.1697 0.5191 -0.0977 0.137 Uiso 1 1 calc R . .
O7 O 0.4521(5) -0.025(3) 0.0792(12) 0.101(8) Uani 0.548(14) 1 d PDU B 1
C25 C 0.3332(5) -0.0486(10) -0.0163(5) 0.072(3) Uani 0.548(14) 1 d PD B 1
H25 H 0.3176 -0.1353 -0.0294 0.087 Uiso 0.548(14) 1 calc PR B 1
C26 C 0.2878(13) -0.007(3) -0.0938(9) 0.111(6) Uani 0.548(14) 1 d PDU B 1
H26A H 0.2359 0.0150 -0.0953 0.166 Uiso 0.548(14) 1 calc PR B 1
H26B H 0.2859 -0.0739 -0.1281 0.166 Uiso 0.548(14) 1 calc PR B 1
H26C H 0.3128 0.0641 -0.1073 0.166 Uiso 0.548(14) 1 calc PR B 1
C27 C 0.4165(9) -0.089(3) 0.0157(11) 0.095(5) Uani 0.548(14) 1 d PDU B 1
H27A H 0.4185 -0.1776 0.0261 0.114 Uiso 0.548(14) 1 calc PR B 1
H27B H 0.4438 -0.0737 -0.0202 0.114 Uiso 0.548(14) 1 calc PR B 1
O7' O 0.4532(6) 0.020(5) 0.0672(15) 0.102(9) Uani 0.452(14) 1 d PDU B 2
C25' C 0.3332(5) -0.0486(10) -0.0163(5) 0.072(3) Uani 0.452(14) 1 d PD B 2
H25' H 0.3393 -0.1256 -0.0418 0.087 Uiso 0.452(14) 1 calc PR B 2
C26' C 0.3302(14) 0.0761(19) -0.0544(15) 0.097(5) Uani 0.452(14) 1 d PDU B 2
H26D H 0.2808 0.0856 -0.0918 0.145 Uiso 0.452(14) 1 calc PR B 2
H26E H 0.3709 0.0800 -0.0772 0.145 Uiso 0.452(14) 1 calc PR B 2
H26F H 0.3372 0.1420 -0.0186 0.145 Uiso 0.452(14) 1 calc PR B 2
C27' C 0.3969(12) 0.048(2) 0.0029(13) 0.099(5) Uani 0.452(14) 1 d PDU B 2
H27C H 0.4199 0.0525 -0.0371 0.118 Uiso 0.452(14) 1 calc PR B 2
H27D H 0.3749 0.1288 0.0074 0.118 Uiso 0.452(14) 1 calc PR B 2
C28 C 0.5765(15) -0.145(3) 0.1667(14) 0.223(11) Uani 1 1 d . B .
H28A H 0.5598 -0.1440 0.2102 0.334 Uiso 1 1 calc R . .
H28B H 0.6320 -0.1522 0.1813 0.334 Uiso 1 1 calc R . .
H28C H 0.5533 -0.2149 0.1361 0.334 Uiso 1 1 calc R . .
C29 C 0.5968(10) 0.016(3) 0.0447(10) 0.216(12) Uani 1 1 d . B .
H29A H 0.5792 -0.0487 0.0081 0.324 Uiso 1 1 calc R . .
H29B H 0.6517 0.0068 0.0685 0.324 Uiso 1 1 calc R . .
H29C H 0.5864 0.0959 0.0210 0.324 Uiso 1 1 calc R . .
C30 C 0.5659(10) 0.134(2) 0.1791(9) 0.140(6) Uani 1 1 d . B .
C31 C 0.6556(10) 0.139(3) 0.2163(13) 0.242(14) Uani 1 1 d . . .
H31A H 0.6804 0.1580 0.1794 0.363 Uiso 1 1 calc R B .
H31B H 0.6737 0.0591 0.2382 0.363 Uiso 1 1 calc R . .
H31C H 0.6682 0.2019 0.2540 0.363 Uiso 1 1 calc R . .
C32 C 0.537(2) 0.258(3) 0.1354(18) 0.257(14) Uani 1 1 d . . .
H32A H 0.4845 0.2744 0.1343 0.386 Uiso 1 1 calc R B .
H32B H 0.5390 0.2495 0.0855 0.386 Uiso 1 1 calc R . .
H32C H 0.5698 0.3257 0.1595 0.386 Uiso 1 1 calc R . .
C33 C 0.5275(15) 0.110(3) 0.2392(11) 0.240(15) Uani 1 1 d . . .
H33A H 0.5619 0.1353 0.2865 0.360 Uiso 1 1 calc R B .
H33B H 0.5166 0.0220 0.2407 0.360 Uiso 1 1 calc R . .
H33C H 0.4799 0.1560 0.2282 0.360 Uiso 1 1 calc R . .
Si2 Si 0.8967(3) 0.3425(5) 0.3785(2) 0.1152(13) Uani 1 1 d . . .
N3 N 0.8078(4) 0.2884(6) 0.6451(4) 0.0507(16) Uani 1 1 d . . .
N4 N 0.6716(4) 0.6103(7) 0.4732(4) 0.0610(19) Uani 1 1 d . . .
O8 O 0.7438(4) 0.1728(6) 0.5401(3) 0.0734(18) Uani 1 1 d . . .
O9 O 0.8600(4) 0.3468(6) 0.7675(3) 0.0645(15) Uani 1 1 d . . .
O10 O 0.6625(4) 0.3381(6) 0.6570(4) 0.0734(17) Uani 1 1 d . . .
H10A H 0.6431 0.3401 0.6908 0.110 Uiso 1 1 calc R . .
O11 O 0.7503(4) 0.6683(6) 0.5845(3) 0.0657(16) Uani 1 1 d . . .
O12 O 0.5799(5) 0.5999(8) 0.3645(4) 0.098(2) Uani 1 1 d . . .
O13 O 0.6292(5) 0.4184(8) 0.4176(4) 0.091(2) Uani 1 1 d . . .
O14 O 0.8901(4) 0.4113(8) 0.4562(4) 0.096(2) Uani 1 1 d . . .
C34 C 0.7746(5) 0.1784(9) 0.6063(5) 0.061(2) Uani 1 1 d . . .
C35 C 0.7866(5) 0.0816(8) 0.6629(5) 0.054(2) Uani 1 1 d . . .
C36 C 0.7693(6) -0.0464(10) 0.6548(6) 0.075(3) Uani 1 1 d . . .
H36 H 0.7461 -0.0812 0.6082 0.090 Uiso 1 1 calc R . .
C37 C 0.7876(7) -0.1185(10) 0.7176(6) 0.083(3) Uani 1 1 d . . .
H37 H 0.7778 -0.2038 0.7139 0.099 Uiso 1 1 calc R . .
C38 C 0.8210(6) -0.0636(10) 0.7876(6) 0.081(3) Uani 1 1 d . . .
H38 H 0.8313 -0.1133 0.8298 0.097 Uiso 1 1 calc R . .
C39 C 0.8393(5) 0.0630(9) 0.7956(5) 0.067(2) Uani 1 1 d . . .
H39 H 0.8628 0.0987 0.8419 0.080 Uiso 1 1 calc R . .
C40 C 0.8208(5) 0.1327(8) 0.7310(5) 0.058(2) Uani 1 1 d . . .
C41 C 0.8323(5) 0.2668(9) 0.7203(5) 0.056(2) Uani 1 1 d . . .
C42 C 0.8035(5) 0.4163(8) 0.6145(5) 0.052(2) Uani 1 1 d . . .
H42 H 0.8211 0.4716 0.6577 0.063 Uiso 1 1 calc R . .
C43 C 0.7176(4) 0.4517(8) 0.5755(4) 0.052(2) Uani 1 1 d . . .
H43 H 0.6927 0.3926 0.5358 0.062 Uiso 1 1 calc R . .
C44 C 0.6710(5) 0.4633(8) 0.6333(4) 0.052(2) Uani 1 1 d . . .
H44 H 0.7019 0.5119 0.6761 0.063 Uiso 1 1 calc R . .
C45 C 0.5948(5) 0.5262(9) 0.6004(5) 0.061(2) Uani 1 1 d . . .
C46 C 0.5368(6) 0.4686(11) 0.5473(7) 0.086(3) Uani 1 1 d . . .
H46 H 0.5444 0.3888 0.5315 0.103 Uiso 1 1 calc R . .
C47 C 0.4638(7) 0.5308(17) 0.5155(9) 0.119(5) Uani 1 1 d . . .
H47 H 0.4243 0.4926 0.4782 0.142 Uiso 1 1 calc R . .
C48 C 0.4530(8) 0.6465(16) 0.5407(10) 0.118(5) Uani 1 1 d . . .
H48 H 0.4056 0.6869 0.5211 0.141 Uiso 1 1 calc R . .
C49 C 0.5109(9) 0.7030(14) 0.5943(8) 0.111(4) Uani 1 1 d . . .
H49 H 0.5030 0.7821 0.6109 0.133 Uiso 1 1 calc R . .
C50 C 0.5820(7) 0.6438(10) 0.6245(6) 0.083(3) Uani 1 1 d . . .
H50 H 0.6213 0.6835 0.6613 0.099 Uiso 1 1 calc R . .
C51 C 0.7161(5) 0.5846(9) 0.5456(5) 0.057(2) Uani 1 1 d . . .
C52 C 0.6276(6) 0.5300(11) 0.4194(5) 0.075(3) Uani 1 1 d . . .
C53 C 0.5854(8) 0.7298(13) 0.3849(7) 0.113(5) Uani 1 1 d . . .
H53A H 0.5422 0.7544 0.4019 0.136 Uiso 1 1 calc R . .
H53B H 0.5859 0.7821 0.3432 0.136 Uiso 1 1 calc R . .
C54 C 0.6620(6) 0.7401(9) 0.4474(5) 0.068(3) Uani 1 1 d . . .
H54 H 0.6533 0.7918 0.4868 0.082 Uiso 1 1 calc R . .
C55 C 0.7334(8) 0.7897(11) 0.4303(6) 0.093(4) Uani 1 1 d . . .
H55 H 0.7777 0.7832 0.4757 0.111 Uiso 1 1 calc R . .
C56 C 0.7205(12) 0.9310(14) 0.4092(9) 0.150(6) Uani 1 1 d . . .
H56A H 0.6706 0.9418 0.3727 0.224 Uiso 1 1 calc R . .
H56B H 0.7604 0.9591 0.3893 0.224 Uiso 1 1 calc R . .
H56C H 0.7227 0.9788 0.4527 0.224 Uiso 1 1 calc R . .
C57 C 0.7518(11) 0.7130(15) 0.3703(9) 0.144(6) Uani 1 1 d . . .
H57A H 0.7685 0.6310 0.3891 0.215 Uiso 1 1 calc R . .
H57B H 0.7923 0.7531 0.3559 0.215 Uiso 1 1 calc R . .
H57C H 0.7061 0.7062 0.3280 0.215 Uiso 1 1 calc R . .
C58 C 0.8612(5) 0.4363(9) 0.5701(5) 0.063(2) Uani 1 1 d . . .
H58 H 0.8592 0.5252 0.5574 0.076 Uiso 1 1 calc R . .
C59 C 0.9447(6) 0.4090(12) 0.6186(6) 0.089(3) Uani 1 1 d . . .
H59A H 0.9510 0.3208 0.6274 0.134 Uiso 1 1 calc R . .
H59B H 0.9549 0.4519 0.6652 0.134 Uiso 1 1 calc R . .
H59C H 0.9804 0.4372 0.5937 0.134 Uiso 1 1 calc R . .
C60 C 0.8416(6) 0.3649(11) 0.4976(5) 0.080(3) Uani 1 1 d . . .
H60A H 0.8508 0.2764 0.5072 0.096 Uiso 1 1 calc R . .
H60B H 0.7873 0.3767 0.4696 0.096 Uiso 1 1 calc R . .
C61 C 0.8199(9) 0.406(2) 0.2970(9) 0.173(8) Uani 1 1 d . . .
H61A H 0.7703 0.3729 0.2963 0.259 Uiso 1 1 calc R . .
H61B H 0.8306 0.3818 0.2522 0.259 Uiso 1 1 calc R . .
H61C H 0.8190 0.4951 0.3002 0.259 Uiso 1 1 calc R . .
C62 C 0.8763(14) 0.1742(17) 0.3739(13) 0.186(9) Uani 1 1 d . . .
H62A H 0.9179 0.1315 0.4098 0.279 Uiso 1 1 calc R . .
H62B H 0.8720 0.1439 0.3251 0.279 Uiso 1 1 calc R . .
H62C H 0.8285 0.1594 0.3844 0.279 Uiso 1 1 calc R . .
C63 C 0.9912(9) 0.385(2) 0.3724(8) 0.142(7) Uani 1 1 d . . .
C64 C 0.9980(16) 0.530(2) 0.3712(16) 0.224(12) Uani 1 1 d . . .
H64A H 1.0497 0.5527 0.3724 0.335 Uiso 1 1 calc R . .
H64B H 0.9871 0.5645 0.4137 0.335 Uiso 1 1 calc R . .
H64C H 0.9614 0.5621 0.3267 0.335 Uiso 1 1 calc R . .
C65 C 1.0040(12) 0.313(3) 0.3040(10) 0.197(10) Uani 1 1 d . . .
H65A H 0.9547 0.2881 0.2706 0.296 Uiso 1 1 calc R . .
H65B H 1.0356 0.2407 0.3215 0.296 Uiso 1 1 calc R . .
H65C H 1.0297 0.3673 0.2785 0.296 Uiso 1 1 calc R . .
C66 C 1.0549(10) 0.334(4) 0.4450(11) 0.28(2) Uani 1 1 d . . .
H66A H 1.0969 0.2969 0.4314 0.413 Uiso 1 1 calc R . .
H66B H 1.0317 0.2723 0.4684 0.413 Uiso 1 1 calc R . .
H66C H 1.0743 0.4016 0.4788 0.413 Uiso 1 1 calc R . .

loop_
_atom_site_aniso_label
_atom_site_aniso_U_11
_atom_site_aniso_U_22
_atom_site_aniso_U_33
_atom_site_aniso_U_23
_atom_site_aniso_U_13
_atom_site_aniso_U_12
Si1 0.0693(19) 0.175(4) 0.102(2) 0.003(3) 0.0284(17) -0.018(3)
N1 0.055(4) 0.054(5) 0.062(4) -0.009(4) 0.019(3) 0.007(4)
N2 0.057(4) 0.045(4) 0.049(4) -0.006(3) 0.011(3) -0.012(3)
O1 0.086(5) 0.074(5) 0.064(4) -0.016(4) 0.020(3) -0.011(4)
O2 0.080(4) 0.079(5) 0.073(4) -0.027(4) 0.013(3) 0.004(4)
O3 0.078(4) 0.050(3) 0.080(4) 0.006(3) 0.041(4) -0.001(3)
O4 0.104(5) 0.077(5) 0.059(4) -0.008(4) 0.000(3) -0.025(4)
O5 0.064(4) 0.102(6) 0.078(4) 0.000(4) 0.007(3) -0.017(4)
O6 0.085(4) 0.058(4) 0.059(4) -0.003(3) 0.009(3) -0.014(4)
C1 0.048(5) 0.061(6) 0.069(6) -0.002(5) 0.011(4) 0.007(4)
C2 0.065(6) 0.071(6) 0.072(6) -0.008(5) 0.031(5) 0.003(5)
C3 0.075(7) 0.084(8) 0.076(7) 0.005(6) 0.016(5) 0.010(6)
C4 0.126(11) 0.070(8) 0.111(10) 0.022(7) 0.029(8) 0.017(8)
C5 0.114(10) 0.074(8) 0.114(10) 0.004(8) 0.044(8) 0.032(8)
C6 0.082(7) 0.071(7) 0.096(8) -0.016(6) 0.037(6) -0.006(6)
C7 0.059(5) 0.069(7) 0.078(6) -0.010(5) 0.023(5) 0.004(5)
C8 0.059(6) 0.077(7) 0.072(6) -0.032(6) 0.022(5) 0.007(5)
C9 0.047(5) 0.069(6) 0.055(5) -0.012(4) 0.018(4) -0.007(4)
C10 0.050(5) 0.057(5) 0.052(4) -0.005(4) 0.013(4) 0.000(4)
C11 0.049(4) 0.055(5) 0.056(4) -0.006(4) 0.019(4) 0.000(4)
C12 0.054(5) 0.051(5) 0.057(5) -0.006(4) 0.019(4) -0.008(4)
C13 0.061(6) 0.061(6) 0.090(7) -0.010(5) 0.016(5) -0.002(5)
C14 0.082(8) 0.073(7) 0.119(9) -0.009(7) 0.040(7) 0.007(6)
C15 0.077(7) 0.060(7) 0.122(9) 0.023(7) 0.042(7) 0.018(6)
C16 0.052(5) 0.087(8) 0.080(6) 0.023(6) 0.012(5) -0.003(5)
C17 0.074(6) 0.069(6) 0.058(5) 0.007(5) 0.028(5) -0.001(5)
C18 0.067(6) 0.060(6) 0.054(5) -0.008(5) 0.024(4) -0.006(5)
C19 0.062(6) 0.074(7) 0.066(6) 0.001(5) 0.013(5) 0.001(6)
C20 0.070(7) 0.075(7) 0.095(7) -0.004(6) 0.010(6) -0.011(6)
C21 0.057(5) 0.063(6) 0.062(5) 0.002(4) 0.025(4) 0.001(4)
C22 0.072(6) 0.056(5) 0.062(5) -0.006(4) 0.021(4) -0.001(5)
C23 0.131(10) 0.099(9) 0.084(7) -0.005(7) 0.059(7) -0.018(8)
C24 0.103(8) 0.069(7) 0.103(8) 0.001(6) 0.034(6) 0.004(6)
O7 0.060(5) 0.17(3) 0.079(8) 0.038(10) 0.027(4) -0.027(7)
C25 0.054(5) 0.093(8) 0.073(6) -0.003(6) 0.024(5) -0.004(5)
C26 0.092(11) 0.169(16) 0.077(10) 0.020(11) 0.035(8) 0.028(12)
C27 0.062(8) 0.141(13) 0.086(9) 0.008(10) 0.031(7) 0.015(10)
O7' 0.062(5) 0.17(3) 0.079(8) 0.037(11) 0.029(5) -0.028(7)
C25' 0.054(5) 0.093(8) 0.073(6) -0.003(6) 0.024(5) -0.004(5)
C26' 0.067(10) 0.152(14) 0.079(10) 0.023(10) 0.034(8) 0.018(10)
C27' 0.069(8) 0.145(13) 0.086(9) 0.011(10) 0.029(7) 0.010(9)
C28 0.21(2) 0.20(2) 0.20(2) 0.050(19) -0.014(17) 0.02(2)
C29 0.131(12) 0.40(4) 0.157(14) -0.03(2) 0.098(11) -0.07(2)
C30 0.121(12) 0.197(19) 0.108(10) -0.029(12) 0.045(9) -0.050(13)
C31 0.095(11) 0.38(4) 0.22(2) -0.10(2) 0.003(12) -0.106(18)
C32 0.27(3) 0.22(3) 0.25(3) 0.05(3) 0.04(3) 0.02(2)
C33 0.23(2) 0.38(4) 0.130(14) -0.07(2) 0.082(15) -0.10(3)
Si2 0.125(3) 0.130(3) 0.112(3) 0.002(3) 0.069(2) 0.014(3)
N3 0.053(4) 0.046(4) 0.051(4) -0.001(3) 0.012(3) 0.000(3)
N4 0.077(5) 0.047(4) 0.056(4) 0.000(3) 0.017(4) -0.012(4)
O8 0.089(4) 0.063(4) 0.059(4) -0.004(3) 0.010(3) 0.004(4)
O9 0.076(4) 0.056(4) 0.055(3) -0.001(3) 0.010(3) -0.009(3)
O10 0.088(4) 0.059(4) 0.087(5) 0.021(3) 0.048(4) 0.011(4)
O11 0.084(4) 0.050(4) 0.059(3) 0.003(3) 0.015(3) -0.004(3)
O12 0.105(6) 0.085(6) 0.080(5) 0.011(4) -0.009(4) -0.005(5)
O13 0.113(6) 0.072(5) 0.075(5) -0.010(4) 0.011(4) -0.024(4)
O14 0.106(5) 0.117(6) 0.084(4) 0.011(4) 0.060(4) -0.001(5)
C34 0.062(5) 0.059(6) 0.060(6) 0.005(5) 0.017(4) 0.007(5)
C35 0.047(5) 0.051(5) 0.062(5) 0.005(4) 0.015(4) 0.001(4)
C36 0.076(6) 0.063(7) 0.080(6) -0.003(5) 0.015(5) -0.003(5)
C37 0.110(8) 0.046(6) 0.084(7) 0.007(5) 0.019(6) -0.003(5)
C38 0.084(7) 0.066(7) 0.091(7) 0.020(6) 0.026(6) 0.011(6)
C39 0.066(6) 0.059(6) 0.066(6) 0.013(5) 0.006(4) 0.006(5)
C40 0.055(5) 0.054(5) 0.066(5) -0.004(4) 0.020(4) -0.001(4)
C41 0.049(5) 0.057(5) 0.054(5) 0.001(4) 0.006(4) 0.008(4)
C42 0.062(5) 0.040(5) 0.056(5) 0.002(4) 0.022(4) -0.007(4)
C43 0.052(5) 0.053(5) 0.049(4) 0.003(4) 0.012(4) 0.003(4)
C44 0.059(5) 0.048(5) 0.056(4) 0.004(4) 0.026(4) 0.008(4)
C45 0.066(6) 0.057(6) 0.063(5) 0.016(5) 0.024(4) 0.000(5)
C46 0.066(6) 0.076(7) 0.115(8) 0.010(7) 0.026(6) -0.002(6)
C47 0.065(8) 0.134(14) 0.146(12) 0.028(11) 0.018(7) -0.010(9)
C48 0.077(9) 0.101(11) 0.173(14) 0.031(11) 0.037(9) 0.021(8)
C49 0.100(10) 0.093(10) 0.138(11) 0.011(9) 0.035(9) 0.044(9)
C50 0.096(8) 0.065(7) 0.085(7) 0.008(6) 0.026(6) 0.019(6)
C51 0.059(5) 0.058(6) 0.056(5) -0.004(5) 0.019(4) 0.004(5)
C52 0.085(7) 0.072(8) 0.055(6) 0.006(5) 0.000(5) -0.017(6)
C53 0.118(10) 0.084(9) 0.104(9) 0.015(7) -0.015(8) 0.006(8)
C54 0.086(7) 0.052(5) 0.064(6) 0.020(4) 0.019(5) 0.004(5)
C55 0.123(10) 0.069(7) 0.081(7) 0.021(6) 0.024(7) -0.015(7)
C56 0.218(18) 0.083(10) 0.146(13) 0.034(9) 0.055(12) -0.035(11)
C57 0.214(17) 0.116(12) 0.153(12) 0.000(10) 0.133(13) -0.040(12)
C58 0.063(5) 0.062(6) 0.072(5) 0.003(5) 0.032(4) 0.003(5)
C59 0.062(6) 0.101(8) 0.104(8) 0.004(7) 0.025(6) 0.008(6)
C60 0.083(7) 0.093(8) 0.083(6) -0.005(6) 0.052(5) -0.001(6)
C61 0.112(11) 0.25(2) 0.121(11) -0.007(14) -0.011(9) 0.009(14)
C62 0.27(2) 0.101(12) 0.24(2) -0.050(14) 0.153(19) -0.054(15)
C63 0.104(10) 0.22(2) 0.124(11) 0.015(12) 0.061(9) 0.040(12)
C64 0.26(3) 0.130(17) 0.33(3) 0.025(18) 0.17(2) -0.094(17)
C65 0.197(17) 0.30(3) 0.153(14) 0.003(17) 0.133(14) 0.06(2)
C66 0.083(10) 0.56(6) 0.160(16) 0.03(3) 0.013(10) 0.09(2)

loop_
_atom_type_symbol
_atom_type_description
_atom_type_scat_dispersion_real
_atom_type_scat_dispersion_imag
_atom_type_scat_source
C C 0.0033 0.0000 'International Tables Vol C Tables 4.2.6.8 and 6.1.1.4'
H H 0.0000 0.0000 'International Tables Vol C Tables 4.2.6.8 and 6.1.1.4'
N N 0.0061 0.0000 'International Tables Vol C Tables 4.2.6.8 and 6.1.1.4'
O O 0.0106 0.0000 'International Tables Vol C Tables 4.2.6.8 and 6.1.1.4'
Si Si 0.0817 0.0000 'International Tables Vol C Tables 4.2.6.8 and 6.1.1.4'

loop_
_geom_angle_atom_site_label_1
_geom_angle_atom_site_label_2
_geom_angle_atom_site_label_3
_geom_angle
O7 Si1 O7' 19(2)
O7 Si1 C29 114.6(10)
O7' Si1 C29 105.4(12)
O7 Si1 C30 111.8(14)
O7' Si1 C30 103.2(18)
C29 Si1 C30 112.8(11)
O7 Si1 C28 99.1(13)
O7' Si1 C28 118.0(17)
C29 Si1 C28 108.7(14)
C30 Si1 C28 108.8(11)
C1 N1 C8 111.9(8)
C1 N1 C9 124.2(7)
C8 N1 C9 123.9(7)
C19 N2 C18 128.6(8)
C19 N2 C21 110.3(7)
C18 N2 C21 120.8(7)
C19 O5 C20 111.0(8)
O1 C1 N1 125.9(9)
O1 C1 C2 129.3(9)
N1 C1 C2 104.8(8)
C3 C2 C7 123.1(10)
C3 C2 C1 129.6(9)
C7 C2 C1 107.3(9)
C2 C3 C4 115.5(11)
C5 C4 C3 122.1(12)
C6 C5 C4 121.2(12)
C5 C6 C7 119.3(11)
C2 C7 C6 118.8(11)
C2 C7 C8 109.7(9)
C6 C7 C8 131.5(10)
O2 C8 N1 124.2(10)
O2 C8 C7 129.9(9)
N1 C8 C7 105.9(8)
N1 C9 C25 109.7(7)
N1 C9 C10 110.9(7)
C25 C9 C10 115.4(7)
C18 C10 C9 109.5(7)
C18 C10 C11 106.9(7)
C9 C10 C11 109.9(6)
O3 C11 C12 110.4(7)
O3 C11 C10 107.1(6)
C12 C11 C10 113.6(7)
C13 C12 C17 118.8(9)
C13 C12 C11 120.1(7)
C17 C12 C11 121.1(8)
C12 C13 C14 120.3(9)
C15 C14 C13 121.2(11)
C14 C15 C16 119.6(10)
C15 C16 C17 120.1(10)
C12 C17 C16 120.0(10)
O6 C18 N2 120.0(8)
O6 C18 C10 120.7(8)
N2 C18 C10 119.2(8)
O4 C19 O5 122.5(10)
O4 C19 N2 129.9(10)
O5 C19 N2 107.6(9)
O5 C20 C21 102.7(8)
N2 C21 C20 100.3(7)
N2 C21 C22 114.1(7)
C20 C21 C22 115.7(8)
C24 C22 C21 111.6(9)
C24 C22 C23 112.2(9)
C21 C22 C23 112.3(8)
C27 O7 Si1 126.3(18)
C27 C25 C26 130.7(13)
C27 C25 C9 109.5(10)
C26 C25 C9 119.7(10)
O7 C27 C25 110.9(13)
C27' O7' Si1 150(2)
C33 C30 C31 108.6(17)
C33 C30 C32 113(2)
C31 C30 C32 110(2)
C33 C30 Si1 109.4(16)
C31 C30 Si1 106.9(15)
C32 C30 Si1 109.2(15)
O14 Si2 C63 105.5(7)
O14 Si2 C62 113.8(7)
C63 Si2 C62 115.2(10)
O14 Si2 C61 109.3(7)
C63 Si2 C61 109.6(9)
C62 Si2 C61 103.4(12)
C41 N3 C34 110.3(7)
C41 N3 C42 121.4(7)
C34 N3 C42 127.1(6)
C52 N4 C51 129.2(8)
C52 N4 C54 111.2(8)
C51 N4 C54 119.5(7)
C52 O12 C53 110.7(8)
C60 O14 Si2 123.1(7)
O8 C34 N3 124.4(8)
O8 C34 C35 130.1(9)
N3 C34 C35 105.4(7)
C40 C35 C36 121.0(9)
C40 C35 C34 109.4(8)
C36 C35 C34 129.6(9)
C37 C36 C35 118.1(9)
C36 C37 C38 120.1(10)
C39 C38 C37 121.9(10)
C40 C39 C38 116.4(10)
C35 C40 C39 122.4(9)
C35 C40 C41 107.6(8)
C39 C40 C41 129.9(9)
O9 C41 N3 124.5(8)
O9 C41 C40 128.5(8)
N3 C41 C40 107.0(8)
N3 C42 C58 112.2(7)
N3 C42 C43 109.7(6)
C58 C42 C43 117.0(7)
C51 C43 C42 107.8(7)
C51 C43 C44 103.3(6)
C42 C43 C44 111.2(6)
O10 C44 C45 112.3(7)
O10 C44 C43 105.9(6)
C45 C44 C43 111.7(6)
C46 C45 C50 119.3(10)
C46 C45 C44 120.6(9)
C50 C45 C44 120.1(9)
C45 C46 C47 120.0(12)
C48 C47 C46 119.2(14)
C49 C48 C47 120.4(14)
C48 C49 C50 120.5(13)
C45 C50 C49 120.5(12)
O11 C51 N4 119.3(8)
O11 C51 C43 121.3(7)
N4 C51 C43 119.3(8)
O13 C52 O12 123.0(9)
O13 C52 N4 129.0(9)
O12 C52 N4 108.0(9)
O12 C53 C54 104.5(9)
N4 C54 C55 112.4(8)
N4 C54 C53 100.2(8)
C55 C54 C53 119.3(9)
C54 C55 C57 111.5(10)
C54 C55 C56 108.8(12)
C57 C55 C56 112.4(12)
C60 C58 C59 111.0(8)
C60 C58 C42 114.5(7)
C59 C58 C42 110.7(7)
O14 C60 C58 108.0(8)
C64 C63 C65 116.1(18)
C64 C63 C66 108(2)
C65 C63 C66 106.7(16)
C64 C63 Si2 109.5(13)
C65 C63 Si2 108.0(14)
C66 C63 Si2 107.7(13)

loop_
_geom_bond_atom_site_label_1
_geom_bond_atom_site_label_2
_geom_bond_distance
Si1 O7 1.646(10)
Si1 O7' 1.646(10)
Si1 C29 1.822(15)
Si1 C30 1.834(19)
Si1 C28 1.86(2)
N1 C1 1.399(11)
N1 C8 1.412(12)
N1 C9 1.468(11)
N2 C19 1.376(12)
N2 C18 1.378(11)
N2 C21 1.471(11)
O1 C1 1.177(10)
O2 C8 1.215(10)
O3 C11 1.427(10)
O4 C19 1.193(12)
O5 C19 1.354(12)
O5 C20 1.446(13)
O6 C18 1.201(10)
C1 C2 1.504(14)
C2 C3 1.389(13)
C2 C7 1.394(13)
C3 C4 1.397(17)
C4 C5 1.388(17)
C5 C6 1.347(16)
C6 C7 1.402(15)
C7 C8 1.443(14)
C9 C25 1.552(12)
C9 C10 1.568(11)
C10 C18 1.521(13)
C10 C11 1.571(11)
C11 C12 1.516(11)
C12 C13 1.370(12)
C12 C17 1.378(11)
C13 C14 1.409(14)
C14 C15 1.324(15)
C15 C16 1.388(15)
C16 C17 1.401(13)
C20 C21 1.517(13)
C21 C22 1.527(12)
C22 C24 1.506(14)
C22 C23 1.558(13)
O7 C27 1.36(2)
C25 C27 1.504(17)
C25 C26 1.511(17)
O7' C27' 1.36(2)
C30 C33 1.53(2)
C30 C31 1.56(2)
C30 C32 1.57(3)
Si2 O14 1.684(8)
Si2 C63 1.807(16)
Si2 C62 1.836(18)
Si2 C61 1.857(16)
N3 C41 1.374(10)
N3 C34 1.419(11)
N3 C42 1.480(10)
N4 C52 1.382(12)
N4 C51 1.386(11)
N4 C54 1.467(11)
O8 C34 1.206(10)
O9 C41 1.228(10)
O10 C44 1.438(10)
O11 C51 1.204(10)
O12 C52 1.353(12)
O12 C53 1.440(15)
O13 C52 1.197(12)
O14 C60 1.434(11)
C34 C35 1.458(12)
C35 C40 1.362(12)
C35 C36 1.404(13)
C36 C37 1.370(13)
C37 C38 1.404(14)
C38 C39 1.393(15)
C39 C40 1.383(12)
C40 C41 1.474(13)
C42 C58 1.545(11)
C42 C43 1.547(11)
C43 C51 1.529(12)
C43 C44 1.579(11)
C44 C45 1.487(12)
C45 C46 1.357(13)
C45 C50 1.383(14)
C46 C47 1.436(17)
C47 C48 1.36(2)
C48 C49 1.355(19)
C49 C50 1.390(15)
C53 C54 1.522(15)
C54 C55 1.520(16)
C55 C57 1.521(18)
C55 C56 1.564(18)
C58 C60 1.515(13)
C58 C59 1.534(13)
C63 C64 1.56(3)
C63 C65 1.59(2)
C63 C66 1.59(2)
